data_2100531
loop_
_publ_author_name
'Glidewell, Christopher'
'Low, John Nicolson'
'Skakle, Janet M.S.'
'Wardell, James L.'

_publ_section_title
;
 Isomers and polymorphs of
 (<i>E</i>,<i>E</i>)-1,4-bis(nitrophenyl)-2,3-diaza-1,3-butadienes
;
_journal_coeditor_code BM5032
_journal_issue 4
_journal_name_full 'Acta Crystallographica Section B'
_journal_page_first 666
_journal_page_last 675
_journal_paper_doi 10.1107/S010876810601439X
_journal_volume 62
_journal_year 2006
_chemical_formula_moiety 'C14 H10 N4 O4'
_chemical_formula_sum 'C14 H10 N4 O4'
_chemical_formula_weight 298.26
_chemical_name_systematic
;
(E,E)-1,4-Bis(4-nitrophenyl)-2,3-diaza-1,3-butadiene
;
_space_group_IT_number 14
_symmetry_cell_setting monoclinic
_symmetry_space_group_name_Hall '-P 2yn'
_symmetry_space_group_name_H-M 'P 1 21/n 1'
_atom_sites_solution_hydrogens geom
_atom_sites_solution_primary direct
_atom_sites_solution_secondary difmap
_cell_angle_alpha 90.00
_cell_angle_beta 94.053(2)
_cell_angle_gamma 90.00
_cell_formula_units_Z 2
_cell_length_a 3.7318(2)
_cell_length_b 7.2442(3)
_cell_length_c 23.9367(10)
_cell_measurement_reflns_used 1479
_cell_measurement_temperature 120(2)
_cell_measurement_theta_max 27.56
_cell_measurement_theta_min 2.94
_cell_volume 645.48(5)
_computing_cell_refinement 'DENZO (Otwinowski & Minor, 1997) & COLLECT'
_computing_data_collection 'COLLECT (Hooft, 1999)'
_computing_data_reduction 'DENZO & COLLECT'
_computing_molecular_graphics 'PLATON (Spek, 2003)'
_computing_publication_material 'SHELXL-97 macro PRPKAPPA (Ferguson, 1999)'
_computing_structure_refinement 'OSCAIL and SHELXL-97 (Sheldrick, 1997)'
_computing_structure_solution 'OSCAIL (McArdle, 2003) and SHELXS-97 (Sheldrick, 1997)'
_diffrn_ambient_temperature 120(2)
_diffrn_detector_area_resol_mean 9.091
_diffrn_measured_fraction_theta_full 0.998
_diffrn_measured_fraction_theta_max 0.989
_diffrn_measurement_device_type 'Bruker-Nonius 95mm CCD camera on \k goniostat'
_diffrn_measurement_method '\f & \w scans'
_diffrn_radiation_monochromator graphite
_diffrn_radiation_source 'Bruker-Nonius FR591 rotating anode'
_diffrn_radiation_type 'Mo K\a'
_diffrn_radiation_wavelength 0.71073
_diffrn_reflns_av_R_equivalents 0.0485
_diffrn_reflns_av_sigmaI/netI 0.0318
_diffrn_reflns_limit_h_max 4
_diffrn_reflns_limit_h_min -4
_diffrn_reflns_limit_k_max 9
_diffrn_reflns_limit_k_min -9
_diffrn_reflns_limit_l_max 31
_diffrn_reflns_limit_l_min -30
_diffrn_reflns_number 6443
_diffrn_reflns_theta_full 26.50
_diffrn_reflns_theta_max 27.56
_diffrn_reflns_theta_min 2.94
_diffrn_standards_decay_% 0
_exptl_absorpt_coefficient_mu 0.116
_exptl_absorpt_correction_T_max 0.999
_exptl_absorpt_correction_T_min 0.949
_exptl_absorpt_correction_type multi-scan
_exptl_absorpt_process_details 'SADABS 2.10 (Sheldrick, 2003)'
_exptl_crystal_colour yellow
_exptl_crystal_density_diffrn 1.535
_exptl_crystal_density_method 'not measured'
_exptl_crystal_description lath
_exptl_crystal_F_000 308
_exptl_crystal_size_max 0.40
_exptl_crystal_size_mid 0.10
_exptl_crystal_size_min 0.01
_refine_diff_density_max 0.236
_refine_diff_density_min -0.238
_refine_ls_extinction_method none
_refine_ls_goodness_of_fit_ref 1.058
_refine_ls_hydrogen_treatment constr
_refine_ls_matrix_type full
_refine_ls_number_parameters 100
_refine_ls_number_reflns 1479
_refine_ls_number_restraints 0
_refine_ls_restrained_S_all 1.058
_refine_ls_R_factor_all 0.0518
_refine_ls_R_factor_gt 0.0414
_refine_ls_shift/su_max 0.001
_refine_ls_shift/su_mean 0.000
_refine_ls_structure_factor_coef Fsqd
_refine_ls_weighting_details 'w=1/[\s^2^(Fo^2^)+(0.0454P)^2^+0.3185P] where P=(Fo^2^+2Fc^2^)/3'
_refine_ls_weighting_scheme calc
_refine_ls_wR_factor_gt 0.1044
_refine_ls_wR_factor_ref 0.1101
_reflns_number_gt 1239
_reflns_number_total 1479
_reflns_threshold_expression I>2\s(I)
_cod_data_source_file bm5032.cif
_cod_data_source_block V
_cod_depositor_comments
;
The following automatic conversions were performed:
'_exptl_absorpt_correction_type' value 'Multi-scan' changed to
'multi-scan' according to
'/home/saulius/struct/CIF-dictionaries/cif_core.dic' dictionary named
'cif_core.dic' version 2.4.1 from 2010-06-29.

Automatic conversion script
Id: cif_fix_enum 1527 2010-12-29 10:47:43Z saulius 

The following automatic conversions were performed:

'_exptl_absorpt_correction_type' value 'Multi-scan' changed to
'multi-scan' according to
/home/saulius/struct/CIF-dictionaries/cif_core.dic dictionary named
'cif_core.dic' version 2.4.1 from 2010-06-29.

Automatic conversion script
Id: cif_fix_values 1715 2011-07-08 13:25:40Z adriana 
;
_cod_original_sg_symbol_H-M 'P 21/n'
_cod_database_code 2100531

loop_
_symmetry_equiv_pos_as_xyz
'x, y, z'
'x+1/2, -y+1/2, z+1/2'
'-x, -y, -z'
'-x-1/2, y-1/2, -z-1/2'

loop_
_atom_site_type_symbol
_atom_site_label
_atom_site_fract_x
_atom_site_fract_y
_atom_site_fract_z
_atom_site_U_iso_or_equiv
_atom_site_adp_type
_atom_site_calc_flag
_atom_site_refinement_flags
_atom_site_occupancy
O O41 0.4336(3) 1.28743(16) 0.72674(4) 0.0330(3) Uani d . 1
O O42 0.1025(3) 1.38990(14) 0.65597(4) 0.0306(3) Uani d . 1
N N1 0.4502(3) 0.58742(16) 0.50989(5) 0.0218(3) Uani d . 1
N N4 0.2944(3) 1.27087(17) 0.67923(5) 0.0212(3) Uani d . 1
C C1 0.4796(4) 0.77966(19) 0.59139(6) 0.0184(3) Uani d . 1
C C2 0.5886(4) 0.7945(2) 0.64823(5) 0.0200(3) Uani d . 1
C C3 0.5298(4) 0.95619(19) 0.67713(5) 0.0198(3) Uani d . 1
C C4 0.3602(3) 1.10060(18) 0.64832(5) 0.0181(3) Uani d . 1
C C5 0.2477(4) 1.09149(19) 0.59169(6) 0.0191(3) Uani d . 1
C C6 0.3100(3) 0.92931(19) 0.56356(5) 0.0193(3) Uani d . 1
C C7 0.5506(4) 0.60798(19) 0.56165(6) 0.0201(3) Uani d . 1
H H2 0.7037 0.6931 0.6672 0.024 Uiso calc R 1
H H3 0.6041 0.9675 0.7158 0.024 Uiso calc R 1
H H5 0.1320 1.1933 0.5730 0.023 Uiso calc R 1
H H6 0.2368 0.9192 0.5249 0.023 Uiso calc R 1
H H7 0.6735 0.5102 0.5813 0.024 Uiso calc R 1

loop_
_atom_site_aniso_label
_atom_site_aniso_U_11
_atom_site_aniso_U_22
_atom_site_aniso_U_33
_atom_site_aniso_U_12
_atom_site_aniso_U_13
_atom_site_aniso_U_23
O41 0.0403(7) 0.0350(7) 0.0221(5) 0.0060(5) -0.0080(5) -0.0090(5)
O42 0.0377(6) 0.0235(6) 0.0297(6) 0.0106(5) -0.0043(5) -0.0031(4)
N1 0.0247(6) 0.0182(6) 0.0226(6) 0.0038(5) 0.0021(5) -0.0017(5)
N4 0.0201(6) 0.0217(6) 0.0217(6) -0.0002(5) 0.0012(4) -0.0022(5)
C1 0.0153(6) 0.0201(7) 0.0201(6) -0.0004(5) 0.0023(5) 0.0003(5)
C2 0.0187(7) 0.0214(7) 0.0197(7) 0.0018(5) -0.0003(5) 0.0032(5)
C3 0.0182(6) 0.0240(7) 0.0169(6) -0.0013(5) -0.0003(5) 0.0007(5)
C4 0.0168(6) 0.0185(7) 0.0192(6) -0.0013(5) 0.0016(5) -0.0032(5)
C5 0.0175(6) 0.0190(7) 0.0207(6) 0.0007(5) 0.0007(5) 0.0026(5)
C6 0.0189(7) 0.0229(7) 0.0158(6) -0.0004(5) -0.0003(5) -0.0003(5)
C7 0.0184(7) 0.0204(7) 0.0215(6) 0.0017(5) 0.0008(5) 0.0013(5)

loop_
_atom_type_symbol
_atom_type_description
_atom_type_scat_dispersion_real
_atom_type_scat_dispersion_imag
_atom_type_scat_source
C C 0.0033 0.0016 'International Tables Vol C Tables 4.2.6.8 and 6.1.1.4'
H H 0.0000 0.0000 'International Tables Vol C Tables 4.2.6.8 and 6.1.1.4'
N N 0.0061 0.0033 'International Tables Vol C Tables 4.2.6.8 and 6.1.1.4'
O O 0.0106 0.0060 'International Tables Vol C Tables 4.2.6.8 and 6.1.1.4'

loop_
_geom_angle_atom_site_label_1
_geom_angle_atom_site_label_2
_geom_angle_atom_site_label_3
_geom_angle_site_symmetry_3
_geom_angle
_geom_angle_publ_flag
C2 C1 C6 . 119.65(12) no
C2 C1 C7 . 119.21(12) no
C6 C1 C7 . 121.13(12) no
C3 C2 C1 . 120.39(12) no
C3 C2 H2 . 119.8 no
C1 C2 H2 . 119.8 no
C4 C3 C2 . 118.29(12) no
C4 C3 H3 . 120.9 no
C2 C3 H3 . 120.9 no
C3 C4 C5 . 123.10(12) no
C3 C4 N4 . 118.15(12) no
C5 C4 N4 . 118.75(12) no
C6 C5 C4 . 117.73(12) no
C6 C5 H5 . 121.1 no
C4 C5 H5 . 121.1 no
C5 C6 C1 . 120.83(12) no
C5 C6 H6 . 119.6 no
C1 C6 H6 . 119.6 no
O41 N4 O42 . 123.26(12) no
O41 N4 C4 . 118.43(12) no
O42 N4 C4 . 118.31(11) no
N1 C7 C1 . 121.27(13) no
N1 C7 H7 . 119.4 no
C1 C7 H7 . 119.4 no
C7 N1 N1 3_666 111.35(14) no

loop_
_geom_bond_atom_site_label_1
_geom_bond_atom_site_label_2
_geom_bond_site_symmetry_2
_geom_bond_distance
_geom_bond_publ_flag
C1 C2 . 1.3963(18) no
C1 C6 . 1.4000(19) no
C1 C7 . 1.4663(19) no
C2 C3 . 1.386(2) no
C2 H2 . 0.95 no
C3 C4 . 1.3816(19) no
C3 H3 . 0.95 no
C4 C5 . 1.3919(18) no
C4 N4 . 1.4679(17) no
C5 C6 . 1.3820(19) no
C5 H5 . 0.95 no
C6 H6 . 0.95 no
N4 O41 . 1.2225(16) no
N4 O42 . 1.2288(15) no
C7 N1 . 1.2775(18) no
C7 H7 . 0.95 no
N1 N1 3_666 1.411(2) no

loop_
_geom_hbond_atom_site_label_D
_geom_hbond_atom_site_label_H
_geom_hbond_atom_site_label_A
_geom_hbond_site_symmetry_A
_geom_hbond_distance_DH
_geom_hbond_distance_HA
_geom_hbond_distance_DA
_geom_hbond_angle_DHA
_geom_hbond_publ_flag
C3 H3 O41 4_757 0.95 2.50 3.186(2) 129 y
C7 H7 O42 1_645 0.95 2.47 3.343(2) 152 y

loop_
_geom_torsion_atom_site_label_1
_geom_torsion_atom_site_label_2
_geom_torsion_atom_site_label_3
_geom_torsion_atom_site_label_4
_geom_torsion_site_symmetry_4
_geom_torsion
_geom_torsion_publ_flag
C6 C1 C2 C3 . 0.0(2) no
C7 C1 C2 C3 . 179.01(12) no
C1 C2 C3 C4 . 0.3(2) no
C2 C3 C4 C5 . -0.3(2) no
C2 C3 C4 N4 . 179.26(12) no
C3 C4 C5 C6 . 0.1(2) no
N4 C4 C5 C6 . -179.50(12) no
C4 C5 C6 C1 . 0.2(2) no
C2 C1 C6 C5 . -0.2(2) no
C7 C1 C6 C5 . -179.24(13) no
C3 C4 N4 O41 . 9.71(19) no
C5 C4 N4 O41 . -170.66(13) no
C3 C4 N4 O42 . -170.44(12) no
C5 C4 N4 O42 . 9.19(19) no
C2 C1 C7 N1 . 178.82(13) no
C6 C1 C7 N1 . -2.2(2) no
C1 C7 N1 N1 3_666 179.48(13) no
